data_4109194
loop_
_publ_author_name
'Shu-Bin Zhao'
'Rui-Yao Wang'
'Suning Wang'

_publ_section_title
;
 Intramolecular C-H Activation Directed Self-Assembly of an
 Organoplatinum(II) Molecular Square
;
_journal_name_full 'Journal of the American Chemical Society'
_journal_page_first 3092
_journal_page_last 3093
_journal_paper_doi 10.1021/ja0702770
_journal_volume 129
_journal_year 2007
_chemical_formula_sum 'C24 H19 N3 Pt'
_chemical_formula_weight 544.51
_chemical_name_systematic
;
 ?
;
_space_group_IT_number 61
_symmetry_cell_setting orthorhombic
_symmetry_space_group_name_Hall '-P 2ac 2ab'
_symmetry_space_group_name_H-M 'P b c a'
_atom_sites_solution_hydrogens geom
_atom_sites_solution_primary direct
_atom_sites_solution_secondary difmap
_audit_creation_method SHELXL-97
_cell_angle_alpha 90.00
_cell_angle_beta 90.00
_cell_angle_gamma 90.00
_cell_formula_units_Z 8
_cell_length_a 12.6256(17)
_cell_length_b 17.061(2)
_cell_length_c 17.386(2)
_cell_measurement_reflns_used 5664
_cell_measurement_temperature 180(2)
_cell_measurement_theta_max 28.22
_cell_measurement_theta_min 2.32
_cell_volume 3745.0(8)
_computing_cell_refinement 'Bruker SMART'
_computing_data_collection 'Bruker SMART'
_computing_data_reduction 'Bruker SAINT'
_computing_molecular_graphics 'Bruker SHELXTL'
_computing_publication_material 'Bruker SHELXTL'
_computing_structure_refinement 'SHELXL-97 (Sheldrick, 1997)'
_computing_structure_solution 'SHELXS-97 (Sheldrick, 1990)'
_diffrn_ambient_temperature 180(2)
_diffrn_measured_fraction_theta_full 1.000
_diffrn_measured_fraction_theta_max 1.000
_diffrn_measurement_device_type 'CCD area detector'
_diffrn_measurement_method 'phi and omega scans'
_diffrn_radiation_monochromator graphite
_diffrn_radiation_source 'fine-focus sealed tube'
_diffrn_radiation_type MoK\a
_diffrn_radiation_wavelength 0.71073
_diffrn_reflns_av_R_equivalents 0.0440
_diffrn_reflns_av_sigmaI/netI 0.0212
_diffrn_reflns_limit_h_max 15
_diffrn_reflns_limit_h_min -15
_diffrn_reflns_limit_k_max 20
_diffrn_reflns_limit_k_min -20
_diffrn_reflns_limit_l_max 20
_diffrn_reflns_limit_l_min -20
_diffrn_reflns_number 32073
_diffrn_reflns_theta_full 25.00
_diffrn_reflns_theta_max 25.00
_diffrn_reflns_theta_min 2.32
_exptl_absorpt_coefficient_mu 7.508
_exptl_absorpt_correction_T_max 0.8643
_exptl_absorpt_correction_T_min 0.6615
_exptl_absorpt_correction_type multi-scan
_exptl_crystal_colour colorless
_exptl_crystal_density_diffrn 1.931
_exptl_crystal_description block
_exptl_crystal_F_000 2096
_exptl_crystal_size_max 0.06
_exptl_crystal_size_mid 0.04
_exptl_crystal_size_min 0.02
_refine_diff_density_max 2.467
_refine_diff_density_min -1.426
_refine_diff_density_rms 0.157
_refine_ls_extinction_method none
_refine_ls_goodness_of_fit_ref 1.000
_refine_ls_hydrogen_treatment constr
_refine_ls_matrix_type full
_refine_ls_number_parameters 253
_refine_ls_number_reflns 3300
_refine_ls_number_restraints 0
_refine_ls_restrained_S_all 1.000
_refine_ls_R_factor_all 0.0383
_refine_ls_R_factor_gt 0.0309
_refine_ls_shift/su_max 0.003
_refine_ls_shift/su_mean 0.000
_refine_ls_structure_factor_coef Fsqd
_refine_ls_weighting_details 'calc w=1/[\s^2^(Fo^2^)+(0.0712P)^2^+0.0000P] where P=(Fo^2^+2Fc^2^)/3'
_refine_ls_weighting_scheme calc
_refine_ls_wR_factor_gt 0.0821
_refine_ls_wR_factor_ref 0.0898
_reflns_number_gt 2801
_reflns_number_total 3300
_reflns_threshold_expression >2sigma(I)
_cod_data_source_file ja0702770si20070119_041333.cif
_cod_data_source_block sbptph
_cod_original_cell_volume 3745.0(9)
_cod_database_code 4109194

loop_
_symmetry_equiv_pos_as_xyz
'x, y, z'
'-x+1/2, -y, z+1/2'
'-x, y+1/2, -z+1/2'
'x+1/2, -y+1/2, -z'
'-x, -y, -z'
'x-1/2, y, -z-1/2'
'x, -y-1/2, z-1/2'
'-x-1/2, y-1/2, z'

loop_
_atom_site_label
_atom_site_type_symbol
_atom_site_fract_x
_atom_site_fract_y
_atom_site_fract_z
_atom_site_U_iso_or_equiv
_atom_site_adp_type
_atom_site_occupancy
_atom_site_symmetry_multiplicity
_atom_site_calc_flag
_atom_site_refinement_flags
Pt1 Pt 0.722080(14) 0.881625(11) 0.607443(10) 0.02086(11) Uani 1 1 d .
N1 N 0.6146(3) 0.8052(2) 0.5528(2) 0.0229(8) Uani 1 1 d .
N2 N 0.5475(3) 0.9073(2) 0.4684(2) 0.0270(9) Uani 1 1 d .
N3 N 0.7176(3) 0.9528(2) 0.5059(2) 0.0262(10) Uani 1 1 d .
C1 C 0.5987(4) 0.7303(3) 0.5747(3) 0.0281(11) Uani 1 1 d .
H1A H 0.6477 0.7076 0.6097 0.034 Uiso 1 1 calc R
C2 C 0.5152(5) 0.6845(3) 0.5494(3) 0.0343(13) Uani 1 1 d .
H2A H 0.5090 0.6315 0.5658 0.041 Uiso 1 1 calc R
C3 C 0.4407(4) 0.7161(3) 0.4999(3) 0.0356(13) Uani 1 1 d .
H3A H 0.3820 0.6861 0.4826 0.043 Uiso 1 1 calc R
C4 C 0.4546(4) 0.7930(3) 0.4767(3) 0.0281(11) Uani 1 1 d .
C5 C 0.3979(5) 0.8475(3) 0.4278(3) 0.0431(14) Uani 1 1 d .
H5A H 0.3321 0.8378 0.4032 0.052 Uiso 1 1 calc R
C6 C 0.4550(5) 0.9152(3) 0.4233(3) 0.0360(13) Uani 1 1 d .
H6A H 0.4358 0.9603 0.3945 0.043 Uiso 1 1 calc R
C7 C 0.5443(4) 0.8330(3) 0.5020(3) 0.0255(11) Uani 1 1 d .
C8 C 0.6346(4) 0.9571(3) 0.4578(3) 0.0279(11) Uani 1 1 d .
C9 C 0.6319(5) 1.0112(3) 0.3961(3) 0.0389(15) Uani 1 1 d .
H9A H 0.5726 1.0131 0.3626 0.047 Uiso 1 1 calc R
C10 C 0.7156(5) 1.0607(4) 0.3854(3) 0.0436(18) Uani 1 1 d .
H10A H 0.7149 1.0981 0.3450 0.052 Uiso 1 1 calc R
C11 C 0.8020(5) 1.0554(3) 0.4349(3) 0.0413(14) Uani 1 1 d .
H11A H 0.8611 1.0893 0.4290 0.050 Uiso 1 1 calc R
C12 C 0.8004(4) 1.0007(3) 0.4919(3) 0.0343(13) Uani 1 1 d .
H12A H 0.8612 0.9960 0.5238 0.041 Uiso 1 1 calc R
C13 C 0.7254(4) 0.8195(3) 0.7054(3) 0.0231(11) Uani 1 1 d .
C14 C 0.6348(4) 0.8112(3) 0.7501(3) 0.0291(11) Uani 1 1 d .
H14A H 0.5701 0.8330 0.7324 0.035 Uiso 1 1 calc R
C15 C 0.6364(4) 0.7714(3) 0.8209(3) 0.0303(12) Uani 1 1 d .
H15A H 0.5730 0.7668 0.8500 0.036 Uiso 1 1 calc R
C16 C 0.7281(5) 0.7393(3) 0.8484(3) 0.0346(14) Uani 1 1 d .
H16A H 0.7292 0.7134 0.8967 0.041 Uiso 1 1 calc R
C17 C 0.8200(5) 0.7451(3) 0.8041(3) 0.0353(13) Uani 1 1 d .
H17A H 0.8841 0.7226 0.8222 0.042 Uiso 1 1 calc R
C18 C 0.8181(4) 0.7838(3) 0.7338(3) 0.0283(11) Uani 1 1 d .
H18A H 0.8811 0.7862 0.7040 0.034 Uiso 1 1 calc R
C19 C 0.8186(4) 0.9582(3) 0.6606(3) 0.0250(10) Uani 1 1 d .
C20 C 0.9270(4) 0.9473(3) 0.6650(3) 0.0317(12) Uani 1 1 d .
H20A H 0.9566 0.9000 0.6459 0.038 Uiso 1 1 calc R
C21 C 0.9952(5) 1.0044(3) 0.6970(3) 0.0381(13) Uani 1 1 d .
H21A H 1.0692 0.9951 0.6998 0.046 Uiso 1 1 calc R
C22 C 0.9535(5) 1.0729(3) 0.7237(3) 0.0405(14) Uani 1 1 d .
H22A H 0.9988 1.1124 0.7437 0.049 Uiso 1 1 calc R
C23 C 0.8454(5) 1.0847(3) 0.7216(3) 0.0386(14) Uani 1 1 d .
H23A H 0.8161 1.1318 0.7417 0.046 Uiso 1 1 calc R
C24 C 0.7799(4) 1.0283(3) 0.6905(3) 0.0278(12) Uani 1 1 d .
H24A H 0.7058 1.0375 0.6894 0.033 Uiso 1 1 calc R

loop_
_atom_site_aniso_label
_atom_site_aniso_U_11
_atom_site_aniso_U_22
_atom_site_aniso_U_33
_atom_site_aniso_U_23
_atom_site_aniso_U_13
_atom_site_aniso_U_12
Pt1 0.02075(16) 0.02497(16) 0.01686(16) -0.00028(6) -0.00081(7) 0.00029(7)
N1 0.025(2) 0.028(2) 0.0153(18) -0.0030(16) 0.0026(17) -0.0013(17)
N2 0.033(2) 0.028(2) 0.019(2) -0.0041(17) -0.0052(19) 0.0036(19)
N3 0.030(3) 0.032(2) 0.017(2) 0.0004(18) 0.0007(17) -0.0042(18)
C1 0.033(3) 0.030(3) 0.021(2) 0.001(2) 0.003(2) 0.003(2)
C2 0.048(4) 0.030(3) 0.025(3) -0.007(2) 0.008(3) -0.008(3)
C3 0.033(3) 0.050(3) 0.024(3) -0.015(2) 0.007(2) -0.014(3)
C4 0.023(3) 0.042(3) 0.019(2) -0.008(2) 0.002(2) 0.000(2)
C5 0.042(4) 0.054(4) 0.034(3) -0.009(3) -0.002(3) -0.003(3)
C6 0.034(3) 0.047(3) 0.026(3) -0.005(3) -0.009(2) 0.008(3)
C7 0.028(3) 0.030(3) 0.018(2) -0.0040(19) 0.003(2) 0.004(2)
C8 0.034(3) 0.031(3) 0.019(2) -0.004(2) 0.002(2) 0.000(2)
C9 0.059(4) 0.039(3) 0.018(3) 0.001(2) -0.014(2) -0.002(3)
C10 0.071(6) 0.039(4) 0.020(3) 0.007(2) -0.004(3) -0.009(3)
C11 0.053(4) 0.040(3) 0.031(3) 0.006(3) 0.006(3) -0.011(3)
C12 0.035(3) 0.040(3) 0.028(3) 0.001(2) 0.000(2) -0.001(2)
C13 0.025(3) 0.026(3) 0.018(2) -0.004(2) -0.001(2) 0.000(2)
C14 0.034(3) 0.030(3) 0.023(2) -0.001(2) -0.002(2) -0.002(2)
C15 0.039(3) 0.032(3) 0.021(2) -0.001(2) 0.007(2) -0.002(2)
C16 0.051(4) 0.033(3) 0.019(3) 0.004(2) -0.002(2) -0.005(2)
C17 0.039(3) 0.038(3) 0.029(3) 0.005(2) -0.013(3) 0.006(3)
C18 0.028(3) 0.033(3) 0.024(3) -0.003(2) 0.000(2) -0.002(2)
C19 0.028(3) 0.027(3) 0.019(2) 0.0044(19) -0.003(2) -0.005(2)
C20 0.032(3) 0.034(3) 0.029(3) -0.003(2) 0.000(2) 0.000(2)
C21 0.031(3) 0.047(3) 0.036(3) -0.002(2) -0.003(2) -0.006(3)
C22 0.054(4) 0.037(3) 0.030(3) 0.004(2) -0.012(3) -0.018(3)
C23 0.064(4) 0.028(3) 0.024(3) 0.003(2) -0.005(3) 0.000(3)
C24 0.030(3) 0.028(3) 0.025(3) 0.006(2) -0.001(2) 0.003(2)

loop_
_atom_type_symbol
_atom_type_description
_atom_type_scat_dispersion_real
_atom_type_scat_dispersion_imag
_atom_type_scat_source
C C 0.0033 0.0016 'International Tables Vol C Tables 4.2.6.8 and 6.1.1.4'
H H 0.0000 0.0000 'International Tables Vol C Tables 4.2.6.8 and 6.1.1.4'
N N 0.0061 0.0033 'International Tables Vol C Tables 4.2.6.8 and 6.1.1.4'
Pt Pt -1.7033 8.3905 'International Tables Vol C Tables 4.2.6.8 and 6.1.1.4'

loop_
_geom_angle_atom_site_label_1
_geom_angle_atom_site_label_2
_geom_angle_atom_site_label_3
_geom_angle
C13 Pt1 C19 86.60(18)
C13 Pt1 N1 93.98(17)
C19 Pt1 N1 177.16(18)
C13 Pt1 N3 177.36(17)
C19 Pt1 N3 91.51(16)
N1 Pt1 N3 87.82(15)
C7 N1 C1 115.0(4)
C7 N1 Pt1 120.3(3)
C1 N1 Pt1 123.7(3)
C7 N2 C8 128.9(4)
C7 N2 C6 107.2(4)
C8 N2 C6 121.2(4)
C8 N3 C12 117.3(4)
C8 N3 Pt1 124.4(3)
C12 N3 Pt1 118.1(3)
N1 C1 C2 124.0(5)
C3 C2 C1 119.7(5)
C4 C3 C2 117.7(5)
C3 C4 C7 118.4(5)
C3 C4 C5 135.9(5)
C7 C4 C5 105.7(4)
C6 C5 C4 108.5(5)
C5 C6 N2 108.9(5)
N1 C7 C4 125.0(4)
N1 C7 N2 125.4(4)
C4 C7 N2 109.6(4)
N3 C8 N2 119.8(4)
N3 C8 C9 121.8(5)
N2 C8 C9 118.4(5)
C10 C9 C8 119.2(5)
C9 C10 C11 118.8(5)
C12 C11 C10 118.9(6)
N3 C12 C11 123.9(5)
C14 C13 C18 116.4(5)
C14 C13 Pt1 120.7(4)
C18 C13 Pt1 122.9(4)
C13 C14 C15 121.8(5)
C16 C15 C14 120.7(5)
C15 C16 C17 118.9(5)
C18 C17 C16 120.3(5)
C17 C18 C13 121.8(5)
C20 C19 C24 116.2(4)
C20 C19 Pt1 122.5(4)
C24 C19 Pt1 121.1(4)
C19 C20 C21 122.1(5)
C22 C21 C20 119.3(6)
C21 C22 C23 119.8(5)
C22 C23 C24 120.0(5)
C23 C24 C19 122.4(5)

loop_
_geom_bond_atom_site_label_1
_geom_bond_atom_site_label_2
_geom_bond_distance
Pt1 C13 2.007(5)
Pt1 C19 2.012(5)
Pt1 N1 2.107(4)
Pt1 N3 2.143(4)
N1 C7 1.339(6)
N1 C1 1.350(6)
N2 C7 1.396(6)
N2 C8 1.403(6)
N2 C6 1.412(7)
N3 C8 1.343(6)
N3 C12 1.350(7)
C1 C2 1.385(7)
C2 C3 1.384(8)
C3 C4 1.383(7)
C4 C7 1.394(7)
C4 C5 1.449(7)
C5 C6 1.363(8)
C8 C9 1.415(7)
C9 C10 1.365(9)
C10 C11 1.393(8)
C11 C12 1.361(8)
C13 C14 1.390(7)
C13 C18 1.409(7)
C14 C15 1.405(7)
C15 C16 1.367(8)
C16 C17 1.395(8)
C17 C18 1.390(7)
C19 C20 1.383(7)
C19 C24 1.392(7)
C20 C21 1.413(7)
C21 C22 1.364(8)
C22 C23 1.380(8)
C23 C24 1.380(7)
